data_7231493
loop_
_publ_author_name
'Bai, Nannan'
'Gao, Ruicheng'
'Wang, Haihua'
'Wu, Yunlong'
'Hou, Lei'
'Wang, Yao-Yu'

_publ_section_title
;
 Five transition metal coordination polymers driven by a semirigid
 trifunctional nicotinic acid ligand: selective adsorption and magnetic
 properties
;
_journal_issue 38
_journal_name_full CrystEngComm
_journal_page_first 5726
_journal_paper_doi 10.1039/C8CE01003J
_journal_volume 20
_journal_year 2018
_chemical_formula_moiety '0.5(C76 H60 Cd6 N8 O32)'
_chemical_formula_sum 'C38 H30 Cd3 N4 O16'
_chemical_formula_weight 1135.86
_space_group_crystal_system monoclinic
_space_group_IT_number 15
_space_group_name_Hall '-C 2yc'
_space_group_name_H-M_alt 'C 1 2/c 1'
_symmetry_space_group_name_Hall '-C 2yc'
_symmetry_space_group_name_H-M 'C 1 2/c 1'
_atom_sites_solution_hydrogens mixed
_audit_creation_date 2017-05-05
_audit_creation_method
;
Olex2 1.2-beta
(compiled 2016.09.09 svn.r3337 for OlexSys, GUI svn.r5227)
;
_audit_update_record
;
2017-12-31 deposited with the CCDC.
2018-08-07 downloaded from the CCDC.
;
_cell_angle_alpha 90
_cell_angle_beta 131.327(4)
_cell_angle_gamma 90
_cell_formula_units_Z 4
_cell_length_a 31.709(9)
_cell_length_b 7.843(2)
_cell_length_c 21.873(6)
_cell_measurement_reflns_used 4432
_cell_measurement_temperature 100
_cell_measurement_theta_max 28.224
_cell_measurement_theta_min 2.579
_cell_volume 4084.9(19)
_computing_cell_refinement 'SAINT V8.18C (?, 2016)'
_computing_data_reduction 'SAINT V8.18C (?, 2016)'
_computing_molecular_graphics 'Olex2 (Dolomanov et al., 2009)'
_computing_publication_material 'Olex2 (Dolomanov et al., 2009)'
_computing_structure_refinement 'ShelXL (Sheldrick, 2015)'
_computing_structure_solution 'SHELXS-97 (Sheldrick, 1990)'
_diffrn_ambient_temperature 100
_diffrn_measured_fraction_theta_full 0.982
_diffrn_measured_fraction_theta_max 0.983
_diffrn_measurement_device_type 'Bruker APEX-II CCD'
_diffrn_measurement_method '\f and \w scans'
_diffrn_radiation_monochromator graphite
_diffrn_radiation_type MoK\a
_diffrn_radiation_wavelength 0.71073
_diffrn_reflns_av_R_equivalents 0.0401
_diffrn_reflns_av_unetI/netI 0.0503
_diffrn_reflns_Laue_measured_fraction_full 0.982
_diffrn_reflns_Laue_measured_fraction_max 0.983
_diffrn_reflns_limit_h_max 29
_diffrn_reflns_limit_h_min -38
_diffrn_reflns_limit_k_max 9
_diffrn_reflns_limit_k_min -9
_diffrn_reflns_limit_l_max 26
_diffrn_reflns_limit_l_min -12
_diffrn_reflns_number 10020
_diffrn_reflns_point_group_measured_fraction_full 0.982
_diffrn_reflns_point_group_measured_fraction_max 0.983
_diffrn_reflns_theta_full 25.242
_diffrn_reflns_theta_max 25.679
_diffrn_reflns_theta_min 2.579
_diffrn_standards_number 0
_exptl_absorpt_coefficient_mu 1.625
_exptl_absorpt_correction_T_max 0.7457
_exptl_absorpt_correction_T_min 0.5766
_exptl_absorpt_correction_type multi-scan
_exptl_absorpt_process_details
;
SADABS-2008/1 (Bruker,2008) was used for absorption correction.
wR2(int) was 0.0768 before and 0.0570 after correction.
The Ratio of minimum to maximum transmission is 0.7732.
The \l/2 correction factor is 0.0015.
;
_exptl_crystal_colour colourless
_exptl_crystal_colour_primary colourless
_exptl_crystal_density_diffrn 1.847
_exptl_crystal_density_method 'not measured'
_exptl_crystal_description block
_exptl_crystal_F_000 2232
_refine_diff_density_max 1.101
_refine_diff_density_min -0.451
_refine_diff_density_rms 0.106
_refine_ls_extinction_method none
_refine_ls_goodness_of_fit_ref 1.051
_refine_ls_hydrogen_treatment constr
_refine_ls_matrix_type full
_refine_ls_number_parameters 396
_refine_ls_number_reflns 3820
_refine_ls_number_restraints 96
_refine_ls_restrained_S_all 1.048
_refine_ls_R_factor_all 0.0391
_refine_ls_R_factor_gt 0.0318
_refine_ls_shift/su_max 0.001
_refine_ls_shift/su_mean 0.000
_refine_ls_structure_factor_coef Fsqd
_refine_ls_weighting_details 'w=1/[\s^2^(Fo^2^)+(0.0407P)^2^] where P=(Fo^2^+2Fc^2^)/3'
_refine_ls_weighting_scheme calc
_refine_ls_wR_factor_gt 0.0790
_refine_ls_wR_factor_ref 0.0837
_reflns_Friedel_coverage 0.000
_reflns_number_gt 3268
_reflns_number_total 3820
_reflns_threshold_expression 'I > 2\s(I)'
_cod_data_source_file c8ce01003j2.cif
_cod_data_source_block 1_CCDC1
_cod_depositor_comments 'Adding full bibliography for 7231489--7231493.cif.'
_cod_original_cell_volume 4085.1(19)
_cod_database_code 7231493
_shelx_space_group_comment
;
The symmetry employed for this shelxl refinement is uniquely defined
by the following loop, which should always be used as a source of
symmetry information in preference to the above space-group names.
They are only intended as comments.
;
_olex2_refinement_description
;
1. Fixed Uiso
 At 1.2 times of:
  All C(H) groups, All C(H,H) groups
 At 1.5 times of:
  All C(H,H,H) groups
2. Rigid body (RIGU) restrains
 O8, O8A, N2A, C15A, C17A, C18A, C16A, C19A, C15, C16, C17, C18, N2, C19
 with sigma for 1-2 distances of 0.004 and sigma for 1-3 distances of 0.004
3. Others
 Sof(O4A)=Sof(O7A)=Sof(O6A)=Sof(O5A)=Sof(O8A)=Sof(N2A)=Sof(C15A)=Sof(C17A)=
 Sof(H17A)=Sof(H17B)=Sof(C18A)=Sof(H18A)=Sof(H18B)=Sof(C16A)=Sof(H16A)=
 Sof(H16B)=Sof(C19A)=Sof(H19A)=Sof(H19B)=Sof(H19C)=1-FVAR(1)
 Sof(O4)=Sof(O5)=Sof(O6)=Sof(O7)=Sof(O8)=Sof(C15)=Sof(C16)=Sof(H16C)=Sof(H16D)=
 Sof(C17)=Sof(H17C)=Sof(H17D)=Sof(C18)=Sof(H18C)=Sof(H18D)=Sof(N2)=Sof(C19)=
 Sof(H19D)=Sof(H19E)=Sof(H19F)=FVAR(1)
 Sof(O2A)=Sof(O1A)=1-FVAR(2)
 Sof(O1)=Sof(O2)=FVAR(2)
4.a Riding coordinates:
 C19(H19D,H19E,H19F)
4.b Secondary CH2 refined with riding coordinates:
 C17A(H17A,H17B), C18A(H18A,H18B), C16A(H16A,H16B), C16(H16C,H16D), C17(H17C,
 H17D), C18(H18C,H18D)
4.c Aromatic/amide H refined with riding coordinates:
 C3(H3), C11(H11), C9(H9), C5(H5), C6(H6), C13(H13)
4.d Idealised Me refined as rotating group:
 C19A(H19A,H19B,H19C)
;
_shelx_shelxl_version_number 2014/7
_olex2_submission_special_instructions 'No special instructions were received'

loop_
_space_group_symop_operation_xyz
'x, y, z'
'-x, y, -z+1/2'
'x+1/2, y+1/2, z'
'-x+1/2, y+1/2, -z+1/2'
'-x, -y, -z'
'x, -y, z-1/2'
'-x+1/2, -y+1/2, -z'
'x+1/2, -y+1/2, z-1/2'

loop_
_atom_site_label
_atom_site_type_symbol
_atom_site_fract_x
_atom_site_fract_y
_atom_site_fract_z
_atom_site_U_iso_or_equiv
_atom_site_adp_type
_atom_site_occupancy
_atom_site_site_symmetry_order
_atom_site_calc_flag
_atom_site_refinement_flags_posn
_atom_site_refinement_flags_adp
_atom_site_refinement_flags_occupancy
_atom_site_disorder_assembly
_atom_site_disorder_group
Cd1 Cd 0.40195(2) 1.47695(3) 0.56691(2) 0.02420(10) Uani 1 1 d . . . . .
Cd2 Cd 0.0000 0.73750(5) 0.2500 0.03129(13) Uani 1 2 d S T P . .
O3 O 0.22925(10) 0.7798(4) 0.26515(15) 0.0341(6) Uani 1 1 d . . . . .
C4 C 0.17734(15) 0.8287(4) 0.2388(2) 0.0258(8) Uani 1 1 d . . . . .
C3 C 0.16787(15) 0.8595(5) 0.2900(2) 0.0288(8) Uani 1 1 d . . . . .
H3 H 0.1980 0.8528 0.3472 0.035 Uiso 1 1 calc R . . . .
C2 C 0.11416(15) 0.9009(5) 0.2590(2) 0.0261(8) Uani 1 1 d . . . . .
C1 C 0.06947(15) 0.9098(5) 0.1745(2) 0.0281(8) Uani 1 1 d . . . . .
O1 O 0.3254(9) 1.293(3) 0.4539(11) 0.038(4) Uani 0.73(7) 1 d . . . A 1
C14 C 0.35823(19) 1.1742(5) 0.4928(3) 0.0366(10) Uani 1 1 d . . . . .
O2 O 0.4078(7) 1.1887(9) 0.5568(12) 0.062(6) Uani 0.73(7) 1 d . . . A 1
C11 C 0.29098(16) 0.9769(5) 0.3750(2) 0.0280(8) Uani 1 1 d . . . . .
H11 H 0.2694 1.0715 0.3407 0.034 Uiso 1 1 calc R . . . .
C10 C 0.27551(14) 0.8123(5) 0.3460(2) 0.0252(8) Uani 1 1 d . . . . .
C12 C 0.33875(17) 1.0000(4) 0.4554(2) 0.0298(9) Uani 1 1 d . . . . .
C9 C 0.30664(15) 0.6777(5) 0.3964(2) 0.0281(8) Uani 1 1 d . . . . .
H9 H 0.2949 0.5653 0.3754 0.034 Uiso 1 1 calc R . . . .
C5 C 0.13423(15) 0.8415(5) 0.1554(2) 0.0316(9) Uani 1 1 d . . . . .
H5 H 0.1414 0.8222 0.1200 0.038 Uiso 1 1 calc R . . . .
C7 C 0.10834(17) 0.9387(6) 0.3209(2) 0.0334(9) Uani 1 1 d . . . . .
C6 C 0.08116(16) 0.8822(6) 0.1240(2) 0.0347(9) Uani 1 1 d . . . . .
H6 H 0.0518 0.8918 0.0667 0.042 Uiso 1 1 calc R . . . .
C8 C 0.01073(17) 0.9458(6) 0.1356(2) 0.0348(10) Uani 1 1 d . . . . .
O4 O -0.0011(2) 0.9701(7) 0.1806(3) 0.0334(14) Uani 0.500(4) 1 d . . . B 1
O5 O 0.1198(3) 1.0692(8) 0.3536(4) 0.0424(16) Uani 0.500(4) 1 d . . . B 1
N1 N 0.35302(13) 0.6989(4) 0.47438(18) 0.0319(8) Uani 1 1 d . . . . .
C13 C 0.36863(16) 0.8578(5) 0.5026(2) 0.0337(9) Uani 1 1 d . . . . .
H13 H 0.4018 0.8743 0.5577 0.040 Uiso 1 1 calc R . . . .
O6 O 0.0914(2) 0.8042(7) 0.3378(3) 0.0324(13) Uani 0.500(4) 1 d . . . B 1
O7 O -0.0255(3) 0.9766(11) 0.0613(4) 0.0409(17) Uani 0.500(4) 1 d . . . B 1
O4A O -0.0157(2) 0.8092(8) 0.1381(3) 0.0422(16) Uani 0.500(4) 1 d . . . B 2
O7A O -0.0134(3) 1.0607(10) 0.0972(6) 0.0523(19) Uani 0.500(4) 1 d . . . B 2
O6A O 0.0623(3) 0.9680(8) 0.2979(4) 0.0407(15) Uani 0.500(4) 1 d . . . B 2
O5A O 0.1522(3) 0.9671(11) 0.3935(4) 0.054(2) Uani 0.500(4) 1 d . . . B 2
O8 O 0.0013(3) 0.5816(9) 0.1685(4) 0.0546(18) Uani 0.500(4) 1 d . U . B -1
O8A O 0.0757(3) 0.5743(9) 0.3088(4) 0.0548(19) Uani 0.500(4) 1 d . U . B 2
N2A N 0.1452(4) 0.4548(10) 0.3210(7) 0.064(2) Uani 0.500(4) 1 d . U . B 2
C15A C 0.0910(5) 0.4897(15) 0.2798(8) 0.057(3) Uani 0.500(4) 1 d . U . B 2
C17A C 0.1017(10) 0.370(3) 0.1923(12) 0.092(5) Uani 0.500(4) 1 d . U . B 2
H17A H 0.1055 0.4551 0.1627 0.110 Uiso 0.500(4) 1 calc R . . B 2
H17B H 0.0925 0.2582 0.1651 0.110 Uiso 0.500(4) 1 calc R . . B 2
C18A C 0.1540(8) 0.359(2) 0.2775(11) 0.086(4) Uani 0.500(4) 1 d . U . B 2
H18A H 0.1624 0.2389 0.2963 0.103 Uiso 0.500(4) 1 calc R . . B 2
H18B H 0.1859 0.4050 0.2841 0.103 Uiso 0.500(4) 1 calc R . . B 2
C16A C 0.0591(8) 0.421(2) 0.1933(10) 0.073(4) Uani 0.500(4) 1 d . U . B 2
H16A H 0.0354 0.3220 0.1822 0.088 Uiso 0.500(4) 1 calc R . . B 2
H16B H 0.0349 0.5100 0.1521 0.088 Uiso 0.500(4) 1 calc R . . B 2
C19A C 0.1921(6) 0.4841(18) 0.4094(9) 0.086(4) Uani 0.500(4) 1 d . U . B 2
H19A H 0.1878 0.5962 0.4244 0.129 Uiso 0.500(4) 1 calc GR . . B 2
H19B H 0.2279 0.4800 0.4216 0.129 Uiso 0.500(4) 1 calc GR . . B 2
H19C H 0.1917 0.3955 0.4406 0.129 Uiso 0.500(4) 1 calc GR . . B 2
C15 C 0.0387(6) 0.4995(15) 0.1756(9) 0.060(3) Uani 0.500(4) 1 d . U . B -1
C16 C 0.0847(8) 0.416(2) 0.2469(14) 0.090(4) Uani 0.500(4) 1 d . U . B -1
H16C H 0.0717 0.3131 0.2566 0.108 Uiso 0.500(4) 1 calc R . . B -1
H16D H 0.1033 0.4928 0.2944 0.108 Uiso 0.500(4) 1 calc R . . B -1
C17 C 0.1291(9) 0.362(3) 0.2346(15) 0.098(6) Uani 0.500(4) 1 d . U . B -1
H17C H 0.1593 0.4473 0.2574 0.117 Uiso 0.500(4) 1 calc R . . B -1
H17D H 0.1453 0.2471 0.2559 0.117 Uiso 0.500(4) 1 calc R . . B -1
C18 C 0.0881(8) 0.368(2) 0.1498(12) 0.093(4) Uani 0.500(4) 1 d . U . B -1
H18C H 0.0757 0.2497 0.1289 0.112 Uiso 0.500(4) 1 calc R . . B -1
H18D H 0.1048 0.4152 0.1282 0.112 Uiso 0.500(4) 1 calc R . . B -1
N2 N 0.0389(5) 0.4696(13) 0.1194(9) 0.082(3) Uani 0.500(4) 1 d . U . B -1
C19 C -0.0040(8) 0.5230(19) 0.0371(11) 0.102(5) Uani 0.500(4) 1 d . U . B -1
H19D H -0.0395 0.5254 0.0241 0.153 Uiso 0.500(4) 1 d R . . B -1
H19E H -0.0061 0.4448 0.0014 0.153 Uiso 0.500(4) 1 d R . . B -1
H19F H 0.0046 0.6350 0.0304 0.153 Uiso 0.500(4) 1 d R . . B -1
O2A O 0.3951(12) 1.186(2) 0.5741(14) 0.033(7) Uani 0.27(7) 1 d . . . A 2
O1A O 0.337(2) 1.304(7) 0.454(2) 0.027(8) Uani 0.27(7) 1 d . . . A 2

loop_
_atom_site_aniso_label
_atom_site_aniso_U_11
_atom_site_aniso_U_22
_atom_site_aniso_U_33
_atom_site_aniso_U_23
_atom_site_aniso_U_13
_atom_site_aniso_U_12
Cd1 0.02515(16) 0.01929(15) 0.01989(16) -0.00294(9) 0.01135(13) -0.00194(10)
Cd2 0.0263(2) 0.0381(2) 0.0233(2) 0.000 0.01377(18) 0.000
O3 0.0234(14) 0.0472(17) 0.0183(13) -0.0069(11) 0.0080(11) 0.0061(12)
C4 0.0238(19) 0.0234(18) 0.0226(18) -0.0041(14) 0.0121(16) -0.0016(15)
C3 0.0226(19) 0.034(2) 0.0171(17) -0.0009(15) 0.0079(15) -0.0002(16)
C2 0.028(2) 0.0268(19) 0.0219(18) 0.0006(15) 0.0157(16) -0.0005(15)
C1 0.025(2) 0.031(2) 0.0233(18) -0.0023(15) 0.0142(16) -0.0043(16)
O1 0.048(6) 0.020(5) 0.050(5) 0.000(3) 0.034(4) 0.002(4)
C14 0.050(3) 0.022(2) 0.034(2) -0.0019(17) 0.026(2) -0.0044(19)
O2 0.053(5) 0.027(3) 0.059(5) -0.015(3) 0.017(5) -0.007(3)
C11 0.028(2) 0.0235(19) 0.028(2) 0.0033(15) 0.0164(17) 0.0045(15)
C10 0.0202(18) 0.031(2) 0.0194(17) -0.0025(15) 0.0110(15) 0.0012(15)
C12 0.032(2) 0.0220(19) 0.029(2) -0.0008(15) 0.0180(18) -0.0017(15)
C9 0.028(2) 0.0190(18) 0.029(2) -0.0039(15) 0.0154(17) -0.0015(15)
C5 0.025(2) 0.045(2) 0.0217(19) -0.0023(16) 0.0139(16) 0.0020(17)
C7 0.028(2) 0.045(3) 0.024(2) 0.0032(18) 0.0159(18) 0.0038(18)
C6 0.029(2) 0.050(3) 0.0183(18) -0.0007(17) 0.0125(17) 0.0004(18)
C8 0.031(2) 0.043(3) 0.024(2) -0.0011(18) 0.0154(18) 0.0014(19)
O4 0.031(3) 0.041(3) 0.028(3) 0.009(2) 0.020(3) 0.009(2)
O5 0.054(4) 0.045(4) 0.038(4) -0.019(3) 0.034(3) -0.016(3)
N1 0.0305(17) 0.0192(16) 0.0282(17) -0.0007(13) 0.0117(15) -0.0021(13)
C13 0.034(2) 0.0225(19) 0.0231(19) -0.0029(15) 0.0094(17) -0.0049(16)
O6 0.026(3) 0.044(3) 0.021(3) 0.008(2) 0.013(2) -0.001(2)
O7 0.026(3) 0.074(5) 0.013(3) 0.005(3) 0.009(3) 0.007(3)
O4A 0.029(3) 0.057(4) 0.034(3) -0.006(3) 0.018(3) -0.010(3)
O7A 0.039(4) 0.049(5) 0.060(5) 0.015(4) 0.028(4) 0.014(4)
O6A 0.037(4) 0.045(4) 0.042(4) -0.009(3) 0.027(3) -0.004(3)
O5A 0.038(4) 0.090(6) 0.033(4) -0.013(4) 0.023(3) -0.002(4)
O8 0.055(4) 0.057(4) 0.051(4) -0.023(3) 0.035(3) -0.006(3)
O8A 0.051(4) 0.056(4) 0.054(4) 0.006(3) 0.033(3) 0.018(3)
N2A 0.081(5) 0.036(4) 0.100(5) 0.016(4) 0.070(4) 0.005(4)
C15A 0.072(6) 0.038(6) 0.073(6) 0.004(4) 0.053(5) 0.003(4)
C17A 0.132(10) 0.048(9) 0.111(9) 0.000(8) 0.087(8) 0.001(8)
C18A 0.113(9) 0.065(9) 0.116(8) 0.007(7) 0.091(7) 0.007(7)
C16A 0.098(8) 0.047(8) 0.070(6) -0.002(6) 0.053(6) -0.001(6)
C19A 0.076(7) 0.098(10) 0.097(7) 0.021(6) 0.063(6) 0.018(6)
C15 0.070(6) 0.034(6) 0.103(7) -0.023(5) 0.069(5) -0.015(4)
C16 0.098(8) 0.058(9) 0.121(8) -0.003(7) 0.076(7) 0.010(7)
C17 0.105(9) 0.059(11) 0.143(11) -0.008(10) 0.087(8) 0.004(8)
C18 0.109(9) 0.061(9) 0.146(10) -0.010(8) 0.100(8) 0.000(7)
N2 0.100(7) 0.064(6) 0.126(7) -0.020(5) 0.094(6) -0.012(5)
C19 0.119(10) 0.080(9) 0.116(8) -0.033(6) 0.082(7) -0.024(7)
O2A 0.028(9) 0.035(7) 0.023(8) -0.008(5) 0.012(5) 0.002(6)
O1A 0.043(16) 0.015(7) 0.017(9) -0.001(5) 0.017(10) -0.011(11)

loop_
_atom_type_symbol
_atom_type_description
_atom_type_scat_dispersion_real
_atom_type_scat_dispersion_imag
_atom_type_scat_source
C C 0.0033 0.0016 'International Tables Vol C Tables 4.2.6.8 and 6.1.1.4'
H H 0.0000 0.0000 'International Tables Vol C Tables 4.2.6.8 and 6.1.1.4'
Cd Cd -0.8075 1.2024 'International Tables Vol C Tables 4.2.6.8 and 6.1.1.4'
N N 0.0061 0.0033 'International Tables Vol C Tables 4.2.6.8 and 6.1.1.4'
O O 0.0106 0.0060 'International Tables Vol C Tables 4.2.6.8 and 6.1.1.4'

loop_
_geom_angle_atom_site_label_1
_geom_angle_atom_site_label_2
_geom_angle_atom_site_label_3
_geom_angle
_geom_angle_site_symmetry_1
_geom_angle_site_symmetry_3
O2 Cd1 O1 54.5(5) . .
O2 Cd1 O4 98.1(3) . 8_576
O2 Cd1 N1 134.9(5) . 1_565
O2 Cd1 O7 90.2(10) . 8_576
O4 Cd1 O1 151.3(5) 8_576 .
O4 Cd1 O7 54.0(2) 8_576 8_576
O5 Cd1 O1 94.5(6) 7_576 .
O5 Cd1 O2 90.1(10) 7_576 .
O5 Cd1 O4 93.6(2) 7_576 8_576
O5 Cd1 N1 114.7(2) 7_576 1_565
O5 Cd1 O7 147.2(2) 7_576 8_576
N1 Cd1 O1 85.2(5) 1_565 .
N1 Cd1 O4 115.90(16) 1_565 8_576
N1 Cd1 O7 87.3(2) 1_565 8_576
N1 Cd1 O4A 82.31(15) 1_565 8_576
N1 Cd1 O6A 115.99(17) 1_565 7_576
N1 Cd1 O5A 87.3(2) 1_565 7_576
N1 Cd1 O1A 84.1(12) 1_565 .
O7 Cd1 O1 112.1(6) 8_576 .
O7A Cd1 N1 109.0(2) 8_576 1_565
O7A Cd1 O4A 52.6(2) 8_576 8_576
O7A Cd1 O6A 98.8(3) 8_576 7_576
O7A Cd1 O5A 151.8(3) 8_576 7_576
O7A Cd1 O1A 105.9(15) 8_576 .
O6A Cd1 O4A 71.0(2) 7_576 8_576
O6A Cd1 O5A 53.0(2) 7_576 7_576
O5A Cd1 O4A 109.9(2) 7_576 8_576
O2A Cd1 N1 139.7(5) . 1_565
O2A Cd1 O4A 134.7(7) . 8_576
O2A Cd1 O7A 89.9(11) . 8_576
O2A Cd1 O6A 94.8(8) . 7_576
O2A Cd1 O5A 91.9(12) . 7_576
O2A Cd1 O1A 56.1(13) . .
O1A Cd1 O4A 147.8(13) . 8_576
O1A Cd1 O6A 140.8(12) . 7_576
O1A Cd1 O5A 98.4(14) . 7_576
O4 Cd2 O4 78.7(3) 2 .
O6 Cd2 O4 80.30(19) . .
O6 Cd2 O4 80.30(19) 2 2
O6 Cd2 O4 78.9(2) 2 .
O6 Cd2 O4 78.9(2) . 2
O6 Cd2 O6 153.0(3) . 2
O4A Cd2 O4A 150.7(3) 2 .
O4A Cd2 O6A 78.9(2) 2 2
O4A Cd2 O6A 78.9(2) . .
O4A Cd2 O6A 78.7(2) . 2
O4A Cd2 O6A 78.7(2) 2 .
O4A Cd2 O8A 98.8(2) . .
O4A Cd2 O8A 97.9(2) 2 .
O4A Cd2 O8A 98.8(2) 2 2
O4A Cd2 O8A 97.9(2) . 2
O6A Cd2 O6A 79.5(3) 2 .
O8 Cd2 O4 163.3(2) . 2
O8 Cd2 O4 84.7(2) . .
O8 Cd2 O6 96.9(2) . .
O8 Cd2 O6 98.2(2) . 2
O8A Cd2 O6A 164.8(2) 2 .
O8A Cd2 O6A 85.3(2) 2 2
O8A Cd2 O6A 85.3(2) . .
O8A Cd2 O6A 164.8(2) . 2
O8A Cd2 O8A 110.0(4) 2 .
C10 O3 C4 116.3(3) . .
C3 C4 O3 123.6(3) . .
C3 C4 C5 120.7(4) . .
C5 C4 O3 115.7(3) . .
C4 C3 H3 119.8 . .
C4 C3 C2 120.3(3) . .
C2 C3 H3 119.8 . .
C3 C2 C1 119.9(3) . .
C3 C2 C7 116.3(3) . .
C1 C2 C7 123.8(4) . .
C2 C1 C8 124.1(4) . .
C6 C1 C2 118.0(4) . .
C6 C1 C8 117.9(3) . .
C14 O1 Cd1 85.8(10) . .
O1 C14 Cd1 67.1(10) . .
O1 C14 O2 125.2(12) . .
O1 C14 C12 117.3(10) . .
O2 C14 Cd1 58.2(5) . .
O2 C14 C12 117.2(6) . .
C12 C14 Cd1 175.2(3) . .
O2A C14 Cd1 59.1(9) . .
O2A C14 C12 118.2(9) . .
O1A C14 Cd1 60.3(19) . .
O1A C14 C12 123.1(19) . .
O1A C14 O2A 118(2) . .
C14 O2 Cd1 94.4(6) . .
C10 C11 H11 121.1 . .
C10 C11 C12 117.9(3) . .
C12 C11 H11 121.1 . .
C11 C10 O3 121.0(3) . .
C9 C10 O3 118.7(3) . .
C9 C10 C11 120.3(3) . .
C11 C12 C14 121.7(3) . .
C11 C12 C13 118.7(3) . .
C13 C12 C14 119.6(3) . .
C10 C9 H9 118.9 . .
N1 C9 C10 122.3(3) . .
N1 C9 H9 118.9 . .
C4 C5 H5 120.2 . .
C6 C5 C4 119.6(4) . .
C6 C5 H5 120.2 . .
O5 C7 C2 123.5(5) . .
O5 C7 O6 122.8(5) . .
O6 C7 C2 113.6(4) . .
O6A C7 C2 119.5(4) . .
O6A C7 O5A 120.9(6) . .
O5A C7 C2 118.5(5) . .
C1 C6 H6 119.3 . .
C5 C6 C1 121.3(3) . .
C5 C6 H6 119.3 . .
O4 C8 C1 119.0(4) . .
O7 C8 C1 121.0(5) . .
O7 C8 O4 119.2(5) . .
O4A C8 C1 113.3(4) . .
O7A C8 C1 124.4(5) . .
O7A C8 O4A 121.3(6) . .
Cd2 O4 Cd1 105.4(2) . 8_475
C8 O4 Cd1 93.1(3) . 8_475
C8 O4 Cd2 119.6(4) . .
C7 O5 Cd1 101.6(4) . 7_576
C9 N1 Cd1 123.9(2) . 1_545
C13 N1 Cd1 117.9(2) . 1_545
C13 N1 C9 117.8(3) . .
C12 C13 H13 118.5 . .
N1 C13 C12 123.1(3) . .
N1 C13 H13 118.5 . .
Cd2 O6 Cd1 102.5(2) . 7_576
C7 O6 Cd1 82.3(3) . 7_576
C7 O6 Cd2 118.3(3) . .
C8 O7 Cd1 93.0(4) . 8_475
Cd2 O4A Cd1 103.3(2) . 8_475
C8 O4A Cd1 82.6(3) . 8_475
C8 O4A Cd2 122.6(4) . .
C8 O7A Cd1 101.7(5) . 8_475
Cd2 O6A Cd1 105.1(2) . 7_576
C7 O6A Cd1 93.6(4) . 7_576
C7 O6A Cd2 117.8(4) . .
C7 O5A Cd1 91.7(4) . 7_576
C15 O8 Cd2 134.9(8) . .
C15A O8A Cd2 131.2(8) . .
C15A N2A C18A 113.7(13) . .
C15A N2A C19A 125.5(11) . .
C18A N2A C19A 119.8(12) . .
O8A C15A N2A 122.4(12) . .
O8A C15A C16A 131.8(13) . .
N2A C15A C16A 105.4(13) . .
H17A C17A H17B 108.6 . .
C18A C17A H17A 110.4 . .
C18A C17A H17B 110.4 . .
C16A C17A H17A 110.4 . .
C16A C17A H17B 110.4 . .
C16A C17A C18A 106.6(17) . .
N2A C18A C17A 105.6(15) . .
N2A C18A H18A 110.6 . .
N2A C18A H18B 110.6 . .
C17A C18A H18A 110.6 . .
C17A C18A H18B 110.6 . .
H18A C18A H18B 108.8 . .
C15A C16A H16A 110.8 . .
C15A C16A H16B 110.8 . .
C17A C16A C15A 104.9(16) . .
C17A C16A H16A 110.8 . .
C17A C16A H16B 110.8 . .
H16A C16A H16B 108.8 . .
N2A C19A H19A 109.5 . .
N2A C19A H19B 109.5 . .
N2A C19A H19C 109.5 . .
H19A C19A H19B 109.5 . .
H19A C19A H19C 109.5 . .
H19B C19A H19C 109.5 . .
O8 C15 C16 124.9(14) . .
N2 C15 O8 125.9(15) . .
N2 C15 C16 109.1(15) . .
C15 C16 H16C 110.1 . .
C15 C16 H16D 110.1 . .
C15 C16 C17 107.9(18) . .
H16C C16 H16D 108.4 . .
C17 C16 H16C 110.1 . .
C17 C16 H16D 110.1 . .
C16 C17 H17C 113.0 . .
C16 C17 H17D 113.0 . .
H17C C17 H17D 110.4 . .
C18 C17 C16 93.6(17) . .
C18 C17 H17C 113.0 . .
C18 C17 H17D 113.0 . .
C17 C18 H18C 108.9 . .
C17 C18 H18D 108.9 . .
C17 C18 N2 113.5(16) . .
H18C C18 H18D 107.7 . .
N2 C18 H18C 108.9 . .
N2 C18 H18D 108.9 . .
C15 N2 C18 110.4(15) . .
C15 N2 C19 124.3(14) . .
C19 N2 C18 125.3(14) . .
N2 C19 H19D 109.6 . .
N2 C19 H19E 109.5 . .
N2 C19 H19F 109.4 . .
H19D C19 H19E 109.5 . .
H19D C19 H19F 109.5 . .
H19E C19 H19F 109.5 . .
C14 O2A Cd1 91.0(13) . .
C14 O1A Cd1 93(2) . .

loop_
_geom_bond_atom_site_label_1
_geom_bond_atom_site_label_2
_geom_bond_distance
_geom_bond_site_symmetry_2
Cd1 O1 2.48(2) .
Cd1 O2 2.291(9) .
Cd1 O4 2.390(5) 8_576
Cd1 O5 2.283(6) 7_576
Cd1 N1 2.321(3) 1_565
Cd1 O7 2.410(7) 8_576
Cd1 O4A 2.585(6) 8_576
Cd1 O7A 2.319(8) 8_576
Cd1 O6A 2.406(6) 7_576
Cd1 O5A 2.419(7) 7_576
Cd1 O2A 2.31(2) .
Cd1 O1A 2.34(4) .
Cd2 O4 2.359(5) 2
Cd2 O4 2.359(5) .
Cd2 O6 2.238(5) .
Cd2 O6 2.238(5) 2
Cd2 O4A 2.225(6) 2
Cd2 O4A 2.225(6) .
Cd2 O6A 2.352(6) 2
Cd2 O6A 2.352(6) .
Cd2 O8 2.184(6) .
Cd2 O8A 2.231(6) 2
Cd2 O8A 2.231(6) .
O3 C4 1.392(4) .
O3 C10 1.385(4) .
C4 C3 1.358(5) .
C4 C5 1.384(5) .
C3 H3 0.9500 .
C3 C2 1.393(5) .
C2 C1 1.404(5) .
C2 C7 1.511(6) .
C1 C6 1.394(5) .
C1 C8 1.476(6) .
O1 C14 1.23(2) .
C14 O2 1.240(10) .
C14 C12 1.501(5) .
C14 O2A 1.34(2) .
C14 O1A 1.21(5) .
C11 H11 0.9500 .
C11 C10 1.378(5) .
C11 C12 1.378(6) .
C10 C9 1.366(5) .
C12 C13 1.384(5) .
C9 H9 0.9500 .
C9 N1 1.337(5) .
C5 H5 0.9500 .
C5 C6 1.371(5) .
C7 O5 1.161(7) .
C7 O6 1.342(7) .
C7 O6A 1.212(7) .
C7 O5A 1.261(8) .
C6 H6 0.9500 .
C8 O4 1.278(7) .
C8 O7 1.246(7) .
C8 O4A 1.384(7) .
C8 O7A 1.119(8) .
O4 Cd1 2.391(5) 8_475
O5 Cd1 2.283(6) 7_576
N1 Cd1 2.321(3) 1_545
N1 C13 1.333(5) .
C13 H13 0.9500 .
O6 Cd1 2.599(6) 7_576
O7 Cd1 2.410(7) 8_475
O4A Cd1 2.585(6) 8_475
O7A Cd1 2.319(7) 8_475
O6A Cd1 2.406(6) 7_576
O5A Cd1 2.419(7) 7_576
O8 C15 1.267(14) .
O8A C15A 1.220(15) .
N2A C15A 1.339(16) .
N2A C18A 1.38(2) .
N2A C19A 1.486(18) .
C15A C16A 1.54(2) .
C17A H17A 0.9900 .
C17A H17B 0.9900 .
C17A C18A 1.47(2) .
C17A C16A 1.42(3) .
C18A H18A 0.9900 .
C18A H18B 0.9900 .
C16A H16A 0.9900 .
C16A H16B 0.9900 .
C19A H19A 0.9800 .
C19A H19B 0.9800 .
C19A H19C 0.9800 .
C15 C16 1.41(2) .
C15 N2 1.255(17) .
C16 H16C 0.9900 .
C16 H16D 0.9900 .
C16 C17 1.65(3) .
C17 H17C 0.9900 .
C17 H17D 0.9900 .
C17 C18 1.40(3) .
C18 H18C 0.9900 .
C18 H18D 0.9900 .
C18 N2 1.46(2) .
N2 C19 1.43(2) .
C19 H19D 0.9598 .
C19 H19E 0.9603 .
C19 H19F 0.9601 .

loop_
_geom_torsion_atom_site_label_1
_geom_torsion_atom_site_label_2
_geom_torsion_atom_site_label_3
_geom_torsion_atom_site_label_4
_geom_torsion
_geom_torsion_site_symmetry_1
_geom_torsion_site_symmetry_4
Cd1 O1 C14 O2 -4.8(18) . .
Cd1 O1 C14 C12 -177.8(4) . .
Cd1 N1 C13 C12 -172.3(3) 1_545 .
Cd2 O8 C15 C16 34(2) . .
Cd2 O8 C15 N2 -151.6(9) . .
Cd2 O8A C15A N2A 153.0(8) . .
Cd2 O8A C15A C16A -19(2) . .
O3 C4 C3 C2 -177.2(3) . .
O3 C4 C5 C6 177.3(4) . .
O3 C10 C9 N1 177.5(4) . .
C4 O3 C10 C11 -64.3(5) . .
C4 O3 C10 C9 117.3(4) . .
C4 C3 C2 C1 0.4(6) . .
C4 C3 C2 C7 -178.0(4) . .
C4 C5 C6 C1 -0.6(6) . .
C3 C4 C5 C6 -1.3(6) . .
C3 C2 C1 C6 -2.2(6) . .
C3 C2 C1 C8 177.5(4) . .
C3 C2 C7 O5 80.5(7) . .
C3 C2 C7 O6 -96.2(5) . .
C3 C2 C7 O6A -176.7(5) . .
C3 C2 C7 O5A 15.1(7) . .
C2 C1 C6 C5 2.3(6) . .
C2 C1 C8 O4 -0.3(7) . .
C2 C1 C8 O7 169.5(6) . .
C2 C1 C8 O4A -74.6(5) . .
C2 C1 C8 O7A 116.6(8) . .
C2 C7 O5 Cd1 179.1(3) . 7_576
C2 C7 O6 Cd1 -179.4(3) . 7_576
C2 C7 O6 Cd2 -79.3(5) . .
C2 C7 O6A Cd1 -177.1(3) . 7_576
C2 C7 O6A Cd2 73.7(6) . .
C2 C7 O5A Cd1 177.1(3) . 7_576
C1 C2 C7 O5 -97.8(7) . .
C1 C2 C7 O6 85.5(5) . .
C1 C2 C7 O6A 5.0(7) . .
C1 C2 C7 O5A -163.3(6) . .
C1 C8 O4 Cd1 178.3(3) . 8_475
C1 C8 O4 Cd2 -72.1(6) . .
C1 C8 O7 Cd1 -178.0(4) . 8_475
C1 C8 O4A Cd1 177.9(3) . 8_475
C1 C8 O4A Cd2 76.8(5) . .
C1 C8 O7A Cd1 -177.5(3) . 8_475
O1 C14 O2 Cd1 5.2(19) . .
O1 C14 C12 C11 12.1(14) . .
O1 C14 C12 C13 -166.7(13) . .
C14 C12 C13 N1 177.9(4) . .
O2 C14 C12 C11 -161(2) . .
O2 C14 C12 C13 20(2) . .
C11 C10 C9 N1 -0.9(6) . .
C11 C12 C13 N1 -0.9(7) . .
C10 O3 C4 C3 -19.1(5) . .
C10 O3 C4 C5 162.3(3) . .
C10 C11 C12 C14 -178.8(4) . .
C10 C11 C12 C13 0.0(6) . .
C10 C9 N1 Cd1 172.7(3) . 1_545
C10 C9 N1 C13 0.1(6) . .
C12 C14 O2 Cd1 178.2(4) . .
C12 C14 O2A Cd1 175.4(4) . .
C12 C14 O1A Cd1 -176.1(5) . .
C12 C11 C10 O3 -177.5(4) . .
C12 C11 C10 C9 0.9(6) . .
C9 N1 C13 C12 0.8(6) . .
C5 C4 C3 C2 1.4(6) . .
C7 C2 C1 C6 176.0(4) . .
C7 C2 C1 C8 -4.2(6) . .
C6 C1 C8 O4 179.4(4) . .
C6 C1 C8 O7 -10.8(8) . .
C6 C1 C8 O4A 105.1(5) . .
C6 C1 C8 O7A -63.7(8) . .
C8 C1 C6 C5 -177.4(4) . .
O4 C8 O7 Cd1 -8.2(6) . 8_475
O5 C7 O6 Cd1 3.9(6) . 7_576
O5 C7 O6 Cd2 104.0(6) . .
O6 C7 O5 Cd1 -4.5(7) . 7_576
O7 C8 O4 Cd1 8.3(7) . 8_475
O7 C8 O4 Cd2 118.0(6) . .
O4A C8 O7A Cd1 14.6(8) . 8_475
O7A C8 O4A Cd1 -12.9(7) . 8_475
O7A C8 O4A Cd2 -114.0(7) . .
O6A C7 O5A Cd1 9.1(7) . 7_576
O5A C7 O6A Cd1 -9.1(7) . 7_576
O5A C7 O6A Cd2 -118.3(6) . .
O8 C15 C16 C17 -168.2(13) . .
O8 C15 N2 C18 -178.5(12) . .
O8 C15 N2 C19 -1(2) . .
O8A C15A C16A C17A 165.7(14) . .
N2A C15A C16A C17A -7.3(16) . .
C15A N2A C18A C17A 16.0(17) . .
C18A N2A C15A O8A -179.5(12) . .
C18A N2A C15A C16A -5.6(15) . .
C18A C17A C16A C15A 16.5(18) . .
C16A C17A C18A N2A -19.9(18) . .
C19A N2A C15A O8A 11.6(18) . .
C19A N2A C15A C16A -174.5(11) . .
C19A N2A C18A C17A -174.4(13) . .
C15 C16 C17 C18 -22.1(19) . .
C16 C15 N2 C18 -3.0(17) . .
C16 C15 N2 C19 175.0(14) . .
C16 C17 C18 N2 20.7(19) . .
C17 C18 N2 C15 -14(2) . .
C17 C18 N2 C19 167.6(16) . .
N2 C15 C16 C17 16.2(18) . .
O2A C14 C12 C11 162(2) . .
O2A C14 C12 C13 -16(2) . .
O2A C14 O1A Cd1 14(2) . .
O1A C14 C12 C11 -7(3) . .
O1A C14 C12 C13 174(3) . .
O1A C14 O2A Cd1 -14(2) . .
